data_1516687
loop_
_publ_author_name
'Bergantin, Stefano'
'Moret, Massimo'
'Buth, Gernot'
'Fabbiani, Francesca P. A.'

_publ_section_title
;
 Pressure-Induced Conformational Change in Organic Semiconductors:
 Triggering a Reversible Phase Transition in Rubrene
;
_journal_issue 25
_journal_name_full 'The Journal of Physical Chemistry C'
_journal_page_first 13476
_journal_paper_doi 10.1021/jp503271h
_journal_volume 118
_journal_year 2014
_chemical_formula_moiety 'C42 H28'
_chemical_formula_sum 'C42 H28'
_chemical_formula_weight 532.64
_chemical_name_common rubrene
_chemical_name_systematic 5,6,11,12-tetraphenyltetracene
_space_group_crystal_system triclinic
_space_group_IT_number 2
_space_group_name_Hall '-P 1'
_space_group_name_H-M_alt 'P -1'
_symmetry_space_group_name_Hall '-P 1'
_symmetry_space_group_name_H-M 'P -1'
_atom_sites_solution_hydrogens geom
_atom_sites_solution_primary 'known coordinates'
_atom_sites_solution_secondary 'known coordinates'
_audit_creation_method SHELXL-2013
_cell_angle_alpha 90.271(15)
_cell_angle_beta 104.627(6)
_cell_angle_gamma 96.329(8)
_cell_formula_units_Z 1
_cell_length_a 6.7392(4)
_cell_length_b 8.0591(15)
_cell_length_c 11.4641(14)
_cell_measurement_reflns_used 1498
_cell_measurement_temperature 293(2)
_cell_measurement_theta_max 38.424
_cell_measurement_theta_min 5.850
_cell_volume 598.44(14)
_diffrn_ambient_temperature 293(2)
_diffrn_measured_fraction_theta_full 0.402
_diffrn_measured_fraction_theta_max 0.403
_diffrn_measurement_device 'Bruker AXS SMART APEX'
_diffrn_measurement_device_type Area
_diffrn_measurement_method '\f & \w scans'
_diffrn_radiation_type synchrotron
_diffrn_radiation_wavelength 0.661
_diffrn_reflns_av_R_equivalents 0.505
_diffrn_reflns_av_unetI/netI 0.0354
_diffrn_reflns_Laue_measured_fraction_full 0.402
_diffrn_reflns_Laue_measured_fraction_max 0.403
_diffrn_reflns_limit_h_max 6
_diffrn_reflns_limit_h_min -6
_diffrn_reflns_limit_k_max 6
_diffrn_reflns_limit_k_min -3
_diffrn_reflns_limit_l_max 11
_diffrn_reflns_limit_l_min 0
_diffrn_reflns_number 917
_diffrn_reflns_point_group_measured_fraction_full 0.402
_diffrn_reflns_point_group_measured_fraction_max 0.403
_diffrn_reflns_theta_full 19.275
_diffrn_reflns_theta_max 19.306
_diffrn_reflns_theta_min 2.925
_exptl_absorpt_coefficient_mu 0.084
_exptl_absorpt_correction_T_max 0.7443
_exptl_absorpt_correction_T_min 0.6161
_exptl_absorpt_correction_type multi-scan
_exptl_absorpt_process_details
;
TWINABS V.2012/1
SHADE (Parsons, 2004)
;
_exptl_crystal_colour red
_exptl_crystal_density_diffrn 1.478
_exptl_crystal_description prism
_exptl_crystal_F_000 280
_exptl_crystal_size_max 0.20
_exptl_crystal_size_mid 0.07
_exptl_crystal_size_min 0.05
_refine_diff_density_max 0.098
_refine_diff_density_min -0.128
_refine_diff_density_rms 0.030
_refine_ls_extinction_method none
_refine_ls_goodness_of_fit_ref 1.124
_refine_ls_hydrogen_treatment constr
_refine_ls_matrix_type full
_refine_ls_number_parameters 167
_refine_ls_number_reflns 917
_refine_ls_number_restraints 158
_refine_ls_restrained_S_all 1.053
_refine_ls_R_factor_all 0.0688
_refine_ls_R_factor_gt 0.0602
_refine_ls_shift/su_max 0.000
_refine_ls_shift/su_mean 0.000
_refine_ls_structure_factor_coef Fsqd
_refine_ls_weighting_details 'w=1/[\s^2^(Fo^2^)+(0.1290P)^2^+0.3200P] where P=(Fo^2^+2Fc^2^)/3'
_refine_ls_weighting_scheme calc
_refine_ls_wR_factor_gt 0.1867
_refine_ls_wR_factor_ref 0.1950
_reflns_Friedel_coverage 0.000
_reflns_number_gt 787
_reflns_number_total 917
_reflns_threshold_expression 'I > 2\s(I)'
_cod_data_source_file Trcl_I_24p2kbar.cif
_cod_data_source_block Trcl_I_24p2kbar
_cod_depositor_comments 'Adding full bibliography for 1516682--1516689.cif.'
_cod_database_code 1516687
_shelx_space_group_comment
;
The symmetry employed for this shelxl refinement is uniquely defined
by the following loop, which should always be used as a source of
symmetry information in preference to the above space-group names.
They are only intended as comments.
;
_shelxl_version_number 2013-3

loop_
_space_group_symop_operation_xyz
'x, y, z'
'-x, -y, -z'

loop_
_atom_site_label
_atom_site_type_symbol
_atom_site_fract_x
_atom_site_fract_y
_atom_site_fract_z
_atom_site_U_iso_or_equiv
_atom_site_adp_type
_atom_site_occupancy
_atom_site_site_symmetry_order
_atom_site_calc_flag
_atom_site_refinement_flags_posn
_atom_site_refinement_flags_adp
C1 C 0.5429(8) 0.1862(10) 0.8377(6) 0.035(6) Uani 1 1 d DG U
C2 C 0.4136(8) 0.0471(10) 0.8553(5) 0.041(6) Uani 1 1 d G U
H2 H 0.3651 0.0415 0.9244 0.049 Uiso 1 1 calc R U
C3 C 0.3570(8) -0.0836(9) 0.7696(6) 0.045(7) Uani 1 1 d G U
H3 H 0.2705 -0.1767 0.7814 0.054 Uiso 1 1 calc R U
C4 C 0.4296(9) -0.0752(10) 0.6663(6) 0.044(7) Uani 1 1 d G U
H4 H 0.3917 -0.1626 0.6090 0.052 Uiso 1 1 calc R U
C5 C 0.5588(9) 0.0639(10) 0.6487(5) 0.040(7) Uani 1 1 d G U
H5 H 0.6074 0.0696 0.5796 0.048 Uiso 1 1 calc R U
C6 C 0.6155(7) 0.1946(9) 0.7344(6) 0.040(7) Uani 1 1 d G U
H6 H 0.7019 0.2877 0.7226 0.048 Uiso 1 1 calc R U
C7 C 0.2336(8) 0.3890(9) 0.7292(5) 0.031(6) Uani 1 1 d DG U
C8 C 0.0956(7) 0.2450(9) 0.6968(5) 0.033(6) Uani 1 1 d G U
H8 H 0.0436 0.1879 0.7550 0.039 Uiso 1 1 calc R U
C9 C 0.0353(7) 0.1865(9) 0.5774(5) 0.038(7) Uani 1 1 d G U
H9 H -0.0570 0.0902 0.5557 0.046 Uiso 1 1 calc R U
C10 C 0.1130(8) 0.2719(10) 0.4904(5) 0.039(7) Uani 1 1 d G U
H10 H 0.0727 0.2327 0.4106 0.046 Uiso 1 1 calc R U
C11 C 0.2510(8) 0.4159(9) 0.5229(5) 0.046(7) Uani 1 1 d G U
H11 H 0.3030 0.4730 0.4647 0.055 Uiso 1 1 calc R U
C12 C 0.3113(7) 0.4744(9) 0.6423(6) 0.037(6) Uani 1 1 d G U
H12 H 0.4036 0.5707 0.6640 0.044 Uiso 1 1 calc R U
C13 C 0.6075(10) 0.3300(17) 0.9303(10) 0.031(6) Uani 1 1 d D U
C14 C 0.4720(10) 0.4448(19) 0.9453(10) 0.029(6) Uani 1 1 d . U
C15 C 0.2854(10) 0.4616(18) 0.8572(8) 0.033(6) Uani 1 1 d D U
C16 C 0.1464(9) 0.567(2) 0.8796(10) 0.031(7) Uani 1 1 d . U
C17 C -0.0437(10) 0.588(2) 0.7914(10) 0.029(7) Uani 1 1 d . U
H17 H -0.0751 0.5284 0.7182 0.035 Uiso 1 1 calc R U
C18 C -0.1755(10) 0.690(2) 0.8109(11) 0.039(8) Uani 1 1 d . U
H18 H -0.3005 0.6947 0.7541 0.047 Uiso 1 1 calc R U
C19 C -0.1257(10) 0.791(2) 0.9180(11) 0.040(8) Uani 1 1 d . U
H19 H -0.2155 0.8653 0.9305 0.048 Uiso 1 1 calc R U
C20 C 0.0549(10) 0.780(2) 1.0027(11) 0.046(8) Uani 1 1 d . U
H20 H 0.0841 0.8451 1.0733 0.056 Uiso 1 1 calc R U
C21 C 0.2001(10) 0.6715(19) 0.9876(10) 0.039(8) Uani 1 1 d . U

loop_
_atom_site_aniso_label
_atom_site_aniso_U_11
_atom_site_aniso_U_22
_atom_site_aniso_U_33
_atom_site_aniso_U_23
_atom_site_aniso_U_13
_atom_site_aniso_U_12
C1 0.025(4) 0.050(13) 0.030(7) -0.015(9) 0.002(4) 0.012(5)
C2 0.031(4) 0.056(14) 0.033(8) -0.010(10) 0.003(5) 0.012(6)
C3 0.040(4) 0.058(15) 0.032(8) -0.005(11) -0.001(5) 0.007(7)
C4 0.042(5) 0.055(15) 0.031(8) -0.016(11) 0.003(5) 0.005(6)
C5 0.034(4) 0.060(15) 0.022(8) -0.013(11) 0.000(5) 0.010(6)
C6 0.030(4) 0.053(14) 0.038(8) -0.020(10) 0.008(5) 0.003(6)
C7 0.020(4) 0.036(13) 0.035(7) -0.012(9) 0.000(4) 0.009(5)
C8 0.024(3) 0.040(14) 0.033(8) -0.011(10) 0.006(4) -0.001(6)
C9 0.031(4) 0.047(15) 0.036(8) -0.015(10) 0.009(4) -0.004(6)
C10 0.039(4) 0.047(14) 0.026(9) -0.011(10) 0.001(5) 0.003(6)
C11 0.046(4) 0.054(15) 0.037(8) -0.011(10) 0.013(5) -0.001(6)
C12 0.030(4) 0.044(14) 0.033(7) -0.009(9) 0.001(4) 0.005(6)
C13 0.026(4) 0.036(13) 0.031(9) -0.014(10) 0.009(4) 0.000(5)
C14 0.026(4) 0.036(14) 0.024(8) -0.010(9) 0.005(4) 0.001(5)
C15 0.023(3) 0.040(13) 0.032(7) -0.015(9) 0.004(4) 0.000(5)
C16 0.022(3) 0.046(14) 0.022(8) -0.007(10) -0.001(4) 0.004(5)
C17 0.029(4) 0.031(16) 0.025(8) -0.002(11) 0.004(4) -0.004(5)
C18 0.022(4) 0.047(16) 0.042(9) -0.011(12) -0.003(4) 0.005(5)
C19 0.029(4) 0.048(19) 0.047(9) -0.011(13) 0.014(4) 0.004(6)
C20 0.031(4) 0.066(18) 0.042(9) -0.022(13) 0.008(4) 0.012(6)
C21 0.025(4) 0.057(17) 0.035(9) -0.020(13) 0.006(4) 0.005(5)

loop_
_atom_type_symbol
_atom_type_description
_atom_type_scat_dispersion_real
_atom_type_scat_dispersion_imag
_atom_type_scat_source
C C 0.0033 0.0016 'International Tables Vol C Tables 4.2.6.8 and 6.1.1.4'
H H 0.0000 0.0000 'International Tables Vol C Tables 4.2.6.8 and 6.1.1.4'

loop_
_geom_angle_atom_site_label_1
_geom_angle_atom_site_label_2
_geom_angle_atom_site_label_3
_geom_angle
_geom_angle_site_symmetry_1
_geom_angle_site_symmetry_3
C2 C1 C6 120.0 . .
C2 C1 C13 120.9(6) . .
C6 C1 C13 119.1(6) . .
C3 C2 C1 120.0 . .
C2 C3 C4 120.0 . .
C5 C4 C3 120.0 . .
C4 C5 C6 120.0 . .
C5 C6 C1 120.0 . .
C8 C7 C12 120.0 . .
C8 C7 C15 120.1(6) . .
C12 C7 C15 119.7(6) . .
C7 C8 C9 120.0 . .
C8 C9 C10 120.0 . .
C11 C10 C9 120.0 . .
C12 C11 C10 120.0 . .
C11 C12 C7 120.0 . .
C21 C13 C14 120.9(5) 2_667 .
C21 C13 C1 116.0(9) 2_667 .
C14 C13 C1 122.5(7) . .
C13 C14 C15 122.3(6) . .
C13 C14 C14 119.1(12) . 2_667
C15 C14 C14 118.6(12) . 2_667
C16 C15 C14 120.6(5) . .
C16 C15 C7 114.8(8) . .
C14 C15 C7 124.1(6) . .
C15 C16 C21 120.1(8) . .
C15 C16 C17 122.0(6) . .
C21 C16 C17 117.6(9) . .
C18 C17 C16 122.5(6) . .
C17 C18 C19 120.1(9) . .
C20 C19 C18 119.6(10) . .
C19 C20 C21 122.8(6) . .
C13 C21 C20 122.6(6) 2_667 .
C13 C21 C16 120.1(8) 2_667 .
C20 C21 C16 117.2(9) . .

loop_
_geom_bond_atom_site_label_1
_geom_bond_atom_site_label_2
_geom_bond_distance
_geom_bond_site_symmetry_2
C1 C2 1.3900 .
C1 C6 1.3900 .
C1 C13 1.518(6) .
C2 C3 1.3900 .
C3 C4 1.3900 .
C4 C5 1.3900 .
C5 C6 1.3900 .
C7 C8 1.3900 .
C7 C12 1.3900 .
C7 C15 1.519(6) .
C8 C9 1.3900 .
C9 C10 1.3900 .
C10 C11 1.3900 .
C11 C12 1.3900 .
C13 C21 1.398(14) 2_667
C13 C14 1.408(15) .
C14 C15 1.420(14) .
C14 C14 1.478(12) 2_667
C15 C16 1.400(14) .
C16 C21 1.439(8) .
C16 C17 1.445(15) .
C17 C18 1.331(13) .
C18 C19 1.417(9) .
C19 C20 1.364(15) .
C20 C21 1.421(15) .
C21 C13 1.398(14) 2_667
